data_1553901
loop_
_publ_author_name
'Xu, Youguo'
'Zhang, Sheng'
'Li, Lijun'
'Wang, Yukang'
'Zha, Zhenggen'
'Wang, Zhiyong'

_publ_section_title
;
 l-Phenylalanine potassium catalyzed asymmetric formal [3 + 3] annulation
 of 2-enoyl-pyridine N-oxides with acetone
;
_journal_issue 3
_journal_name_full 'Organic Chemistry Frontiers'
_journal_page_first 376
_journal_paper_doi 10.1039/C7QO00796E
_journal_volume 5
_journal_year 2018
_chemical_absolute_configuration ad
_chemical_formula_sum 'C17 H17 N O3'
_chemical_formula_weight 283.31
_chemical_melting_point 419.1(10)
_chemical_name_systematic '2-((1R,5R)-1-hydroxy-3-oxo-5-phenylcyclohexyl)pyridine 1-oxide'
_space_group_crystal_system orthorhombic
_space_group_IT_number 19
_space_group_name_Hall 'P 2ac 2ab'
_space_group_name_H-M_alt 'P 21 21 21'
_atom_sites_solution_hydrogens geom
_audit_creation_method SHELXL-2013
_audit_update_record
;
2017-08-03 deposited with the CCDC.
2017-10-09 downloaded from the CCDC.
;
_cell_angle_alpha 90
_cell_angle_beta 90
_cell_angle_gamma 90
_cell_formula_units_Z 4
_cell_length_a 6.53370(10)
_cell_length_b 8.45090(10)
_cell_length_c 26.0879(3)
_cell_measurement_reflns_used 8745
_cell_measurement_temperature 289(2)
_cell_measurement_theta_max 69.9050
_cell_measurement_theta_min 5.2300
_cell_volume 1440.46(3)
_computing_cell_refinement 'CrysAlisPro (Agilent Technologies)'
_computing_data_collection 'CrysAlisPro (Agilent Technologies)'
_computing_data_reduction 'CrysAlisPro (Agilent Technologies)'
_computing_molecular_graphics 'Ortep-3 (L. J. Farrugia, 2001)'
_computing_publication_material SHELXL-2013
_computing_structure_refinement 'SHELXL-2013 (Sheldrick, 2013)'
_computing_structure_solution 'SHELXS-97 (Sheldrick, 1997)'
_diffrn_ambient_temperature 289(2)
_diffrn_detector_area_resol_mean 15.9149
_diffrn_measured_fraction_theta_full 0.997
_diffrn_measured_fraction_theta_max 0.992
_diffrn_measurement_device_type 'Gemini S Ultra, Agilent Technologies'
_diffrn_measurement_method '\w scans'
_diffrn_radiation_type CuK\a
_diffrn_radiation_wavelength 1.54184
_diffrn_reflns_av_R_equivalents 0.0217
_diffrn_reflns_av_unetI/netI 0.0156
_diffrn_reflns_Laue_measured_fraction_full 0.997
_diffrn_reflns_Laue_measured_fraction_max 0.992
_diffrn_reflns_limit_h_max 5
_diffrn_reflns_limit_h_min -7
_diffrn_reflns_limit_k_max 10
_diffrn_reflns_limit_k_min -10
_diffrn_reflns_limit_l_max 31
_diffrn_reflns_limit_l_min -31
_diffrn_reflns_number 12842
_diffrn_reflns_point_group_measured_fraction_full 0.998
_diffrn_reflns_point_group_measured_fraction_max 0.987
_diffrn_reflns_theta_full 67.684
_diffrn_reflns_theta_max 70.055
_diffrn_reflns_theta_min 3.388
_diffrn_source 'Enhance Ultra (Cu) X-ray Source'
_exptl_absorpt_coefficient_mu 0.729
_exptl_absorpt_correction_T_max 1.00000
_exptl_absorpt_correction_T_min 0.63802
_exptl_absorpt_correction_type multi-scan
_exptl_absorpt_process_details
;
CrysAlisPro, Agilent Technologies,
Version 1.171.37.35 (release 13-08-2014 CrysAlis171 .NET)
(compiled Aug 13 2014,18:06:01)
Empirical absorption correction using spherical harmonics,
 implemented in SCALE3 ABSPACK scaling algorithm.
;
_exptl_crystal_colour colourless
_exptl_crystal_density_diffrn 1.306
_exptl_crystal_description block
_exptl_crystal_F_000 600
_exptl_crystal_recrystallization_method 'Re-crystallisation from solvent: petroleum ether and THF'
_exptl_crystal_size_max 0.420
_exptl_crystal_size_mid 0.400
_exptl_crystal_size_min 0.330
_refine_diff_density_max 0.268
_refine_diff_density_min -0.214
_refine_diff_density_rms 0.097
_refine_ls_abs_structure_details
;
 Flack x determined using 1055 quotients [(I+)-(I-)]/[(I+)+(I-)]
 (Parsons and Flack (2004), Acta Cryst. A60, s61).
;
_refine_ls_abs_structure_Flack 0.01(6)
_refine_ls_extinction_coef 0.0205(19)
_refine_ls_extinction_expression Fc^*^=kFc[1+0.001xFc^2^\l^3^/sin(2\q)]^-1/4^
_refine_ls_extinction_method SHELXL
_refine_ls_goodness_of_fit_ref 1.068
_refine_ls_hydrogen_treatment constr
_refine_ls_matrix_type full
_refine_ls_number_parameters 192
_refine_ls_number_reflns 2674
_refine_ls_number_restraints 0
_refine_ls_restrained_S_all 1.068
_refine_ls_R_factor_all 0.0349
_refine_ls_R_factor_gt 0.0324
_refine_ls_shift/su_max 0.000
_refine_ls_shift/su_mean 0.000
_refine_ls_structure_factor_coef Fsqd
_refine_ls_weighting_details 'w=1/[\s^2^(Fo^2^)+(0.0619P)^2^+0.1503P] where P=(Fo^2^+2Fc^2^)/3'
_refine_ls_weighting_scheme calc
_refine_ls_wR_factor_gt 0.0876
_refine_ls_wR_factor_ref 0.0987
_reflns_Friedel_coverage 0.685
_reflns_Friedel_fraction_full 0.998
_reflns_Friedel_fraction_max 0.980
_reflns_number_gt 2618
_reflns_number_total 2674
_reflns_threshold_expression 'I > 2\s(I)'
_cod_data_source_file c7qo00796e2.cif
_cod_data_source_block shelxl
_cod_depositor_comments
;
The following automatic conversions were performed:

data item '_chemical_melting_point' value '418.15-420.15' was changed
to '419.1(10)' -- the average value was taken and precision was
estimated.

Automatic conversion script
Id: cif_fix_values 6909 2019-04-08 15:41:33Z antanas 
;
_cod_database_code 1553901
_shelx_space_group_comment
;
The symmetry employed for this shelxl refinement is uniquely defined
by the following loop, which should always be used as a source of
symmetry information in preference to the above space-group names.
They are only intended as comments.
;
_shelx_estimated_absorpt_t_min 0.749
_shelx_estimated_absorpt_t_max 0.795
_shelxl_version_number 2013-4

loop_
_space_group_symop_operation_xyz
'x, y, z'
'-x+1/2, -y, z+1/2'
'x+1/2, -y+1/2, -z'
'-x, y+1/2, -z+1/2'

loop_
_atom_site_label
_atom_site_type_symbol
_atom_site_fract_x
_atom_site_fract_y
_atom_site_fract_z
_atom_site_U_iso_or_equiv
_atom_site_adp_type
_atom_site_occupancy
_atom_site_site_symmetry_order
_atom_site_calc_flag
_atom_site_refinement_flags_posn
_atom_site_refinement_flags_adp
O2 O 0.6522(2) 0.47216(16) 0.44876(5) 0.0453(4) Uani 1 1 d . .
H2 H 0.7733 0.4466 0.4492 0.068 Uiso 1 1 calc R U
O1 O 0.9251(2) 0.24251(19) 0.42719(7) 0.0558(4) Uani 1 1 d . .
O3 O 0.1378(3) 0.6612(2) 0.41445(8) 0.0713(5) Uani 1 1 d . .
C12 C 0.6160(3) 0.3951(2) 0.35887(7) 0.0390(4) Uani 1 1 d . .
H12A H 0.7599 0.3682 0.3564 0.047 Uiso 1 1 calc R U
H12B H 0.5405 0.3249 0.3363 0.047 Uiso 1 1 calc R U
C11 C 0.5428(3) 0.3707(2) 0.41454(7) 0.0375(4) Uani 1 1 d . .
N1 N 0.7700(2) 0.1441(2) 0.43275(6) 0.0432(4) Uani 1 1 d . .
C7 C 0.5845(3) 0.5667(2) 0.34164(7) 0.0444(4) Uani 1 1 d . .
H7 H 0.6550 0.6352 0.3663 0.053 Uiso 1 1 calc R U
C10 C 0.3173(3) 0.4174(2) 0.41877(8) 0.0453(5) Uani 1 1 d . .
H10A H 0.2353 0.3355 0.4027 0.054 Uiso 1 1 calc R U
H10B H 0.2804 0.4207 0.4548 0.054 Uiso 1 1 calc R U
C16 C 0.6573(4) -0.1166(3) 0.45081(8) 0.0574(6) Uani 1 1 d . .
H16 H 0.6869 -0.2229 0.4564 0.069 Uiso 1 1 calc R U
C14 C 0.4175(3) 0.0927(2) 0.44123(7) 0.0468(5) Uani 1 1 d . .
H14 H 0.2827 0.1281 0.4415 0.056 Uiso 1 1 calc R U
C13 C 0.5734(3) 0.1983(2) 0.43011(6) 0.0379(4) Uani 1 1 d . .
C1 C 0.6783(3) 0.5958(2) 0.28934(8) 0.0472(5) Uani 1 1 d . .
C17 C 0.8117(4) -0.0109(3) 0.44141(9) 0.0546(5) Uani 1 1 d . .
H17 H 0.9466 -0.0458 0.4410 0.066 Uiso 1 1 calc R U
C9 C 0.2626(3) 0.5736(3) 0.39490(9) 0.0504(5) Uani 1 1 d . .
C15 C 0.4583(4) -0.0641(3) 0.45197(8) 0.0545(6) Uani 1 1 d . .
H15 H 0.3523 -0.1334 0.4599 0.065 Uiso 1 1 calc R U
C6 C 0.6021(5) 0.5254(3) 0.24544(9) 0.0660(7) Uani 1 1 d . .
H6 H 0.4866 0.4614 0.2473 0.079 Uiso 1 1 calc R U
C2 C 0.8487(4) 0.6917(3) 0.28492(10) 0.0632(6) Uani 1 1 d . .
H2A H 0.9013 0.7407 0.3140 0.076 Uiso 1 1 calc R U
C8 C 0.3556(4) 0.6075(3) 0.34348(9) 0.0594(6) Uani 1 1 d . .
H8A H 0.3378 0.7188 0.3355 0.071 Uiso 1 1 calc R U
H8B H 0.2841 0.5467 0.3175 0.071 Uiso 1 1 calc R U
C5 C 0.6980(6) 0.5502(4) 0.19863(10) 0.0794(9) Uani 1 1 d . .
H5 H 0.6456 0.5027 0.1693 0.095 Uiso 1 1 calc R U
C3 C 0.9427(5) 0.7162(4) 0.23798(12) 0.0847(10) Uani 1 1 d . .
H3 H 1.0564 0.7821 0.2357 0.102 Uiso 1 1 calc R U
C4 C 0.8685(6) 0.6438(4) 0.19508(10) 0.0815(9) Uani 1 1 d . .
H4 H 0.9333 0.6579 0.1637 0.098 Uiso 1 1 calc R U

loop_
_atom_site_aniso_label
_atom_site_aniso_U_11
_atom_site_aniso_U_22
_atom_site_aniso_U_33
_atom_site_aniso_U_23
_atom_site_aniso_U_13
_atom_site_aniso_U_12
O2 0.0450(7) 0.0453(7) 0.0456(7) -0.0059(6) -0.0038(6) -0.0059(6)
O1 0.0359(7) 0.0550(8) 0.0766(10) 0.0118(7) -0.0012(7) -0.0057(7)
O3 0.0576(10) 0.0659(10) 0.0905(12) -0.0120(9) 0.0083(9) 0.0194(9)
C12 0.0383(9) 0.0393(9) 0.0394(8) 0.0013(7) 0.0025(7) -0.0010(8)
C11 0.0365(9) 0.0375(9) 0.0385(9) -0.0015(7) 0.0014(7) -0.0047(7)
N1 0.0418(9) 0.0438(8) 0.0439(8) 0.0039(7) 0.0012(7) -0.0033(7)
C7 0.0475(10) 0.0403(9) 0.0453(9) 0.0025(8) 0.0010(8) -0.0030(9)
C10 0.0379(10) 0.0477(10) 0.0502(10) -0.0012(9) 0.0046(8) -0.0024(8)
C16 0.0831(16) 0.0391(10) 0.0499(11) 0.0048(8) -0.0036(11) -0.0032(11)
C14 0.0467(10) 0.0471(10) 0.0467(10) 0.0019(8) 0.0051(9) -0.0099(9)
C13 0.0391(9) 0.0414(9) 0.0332(8) 0.0001(7) 0.0025(7) -0.0042(8)
C1 0.0535(12) 0.0410(9) 0.0470(10) 0.0096(8) -0.0004(9) 0.0031(9)
C17 0.0565(12) 0.0481(11) 0.0592(12) 0.0064(9) -0.0026(10) 0.0063(10)
C9 0.0383(10) 0.0488(10) 0.0640(12) -0.0062(9) -0.0016(9) 0.0003(9)
C15 0.0650(14) 0.0466(11) 0.0519(11) 0.0056(9) 0.0028(10) -0.0166(11)
C6 0.0932(19) 0.0554(12) 0.0494(12) 0.0066(10) -0.0045(13) -0.0090(14)
C2 0.0562(14) 0.0767(16) 0.0567(12) 0.0146(12) -0.0006(11) -0.0092(13)
C8 0.0552(13) 0.0559(13) 0.0671(13) 0.0142(11) 0.0040(11) 0.0136(11)
C5 0.127(3) 0.0653(15) 0.0465(12) 0.0075(11) -0.0033(14) 0.0157(18)
C3 0.0662(18) 0.113(3) 0.0746(18) 0.0341(17) 0.0120(14) -0.0085(19)
C4 0.097(2) 0.0900(19) 0.0571(14) 0.0288(14) 0.0196(15) 0.018(2)

loop_
_atom_type_symbol
_atom_type_description
_atom_type_scat_dispersion_real
_atom_type_scat_dispersion_imag
_atom_type_scat_source
C C 0.0181 0.0091 'International Tables Vol C Tables 4.2.6.8 and 6.1.1.4'
H H 0.0000 0.0000 'International Tables Vol C Tables 4.2.6.8 and 6.1.1.4'
N N 0.0311 0.0180 'International Tables Vol C Tables 4.2.6.8 and 6.1.1.4'
O O 0.0492 0.0322 'International Tables Vol C Tables 4.2.6.8 and 6.1.1.4'

loop_
_geom_angle_atom_site_label_1
_geom_angle_atom_site_label_2
_geom_angle_atom_site_label_3
_geom_angle
C11 O2 H2 109.5
C7 C12 C11 111.17(15)
C7 C12 H12A 109.4
C11 C12 H12A 109.4
C7 C12 H12B 109.4
C11 C12 H12B 109.4
H12A C12 H12B 108.0
O2 C11 C13 109.94(14)
O2 C11 C10 106.37(15)
C13 C11 C10 110.69(15)
O2 C11 C12 110.67(15)
C13 C11 C12 109.74(14)
C10 C11 C12 109.39(16)
O1 N1 C17 118.22(18)
O1 N1 C13 120.37(16)
C17 N1 C13 121.41(18)
C1 C7 C12 111.33(16)
C1 C7 C8 112.66(18)
C12 C7 C8 109.53(17)
C1 C7 H7 107.7
C12 C7 H7 107.7
C8 C7 H7 107.7
C9 C10 C11 115.20(17)
C9 C10 H10A 108.5
C11 C10 H10A 108.5
C9 C10 H10B 108.5
C11 C10 H10B 108.5
H10A C10 H10B 107.5
C17 C16 C15 119.3(2)
C17 C16 H16 120.3
C15 C16 H16 120.3
C15 C14 C13 121.3(2)
C15 C14 H14 119.4
C13 C14 H14 119.4
N1 C13 C14 117.71(17)
N1 C13 C11 117.20(16)
C14 C13 C11 125.08(18)
C2 C1 C6 118.2(2)
C2 C1 C7 119.75(19)
C6 C1 C7 122.0(2)
N1 C17 C16 120.8(2)
N1 C17 H17 119.6
C16 C17 H17 119.6
O3 C9 C8 122.1(2)
O3 C9 C10 121.4(2)
C8 C9 C10 116.22(18)
C16 C15 C14 119.2(2)
C16 C15 H15 120.4
C14 C15 H15 120.4
C1 C6 C5 120.1(3)
C1 C6 H6 120.0
C5 C6 H6 120.0
C1 C2 C3 121.2(3)
C1 C2 H2A 119.4
C3 C2 H2A 119.4
C9 C8 C7 112.30(19)
C9 C8 H8A 109.1
C7 C8 H8A 109.1
C9 C8 H8B 109.1
C7 C8 H8B 109.1
H8A C8 H8B 107.9
C4 C5 C6 120.9(3)
C4 C5 H5 119.5
C6 C5 H5 119.5
C4 C3 C2 120.0(3)
C4 C3 H3 120.0
C2 C3 H3 120.0
C3 C4 C5 119.5(2)
C3 C4 H4 120.2
C5 C4 H4 120.2

loop_
_geom_bond_atom_site_label_1
_geom_bond_atom_site_label_2
_geom_bond_distance
O2 C11 1.429(2)
O2 H2 0.8200
O1 N1 1.319(2)
O3 C9 1.213(3)
C12 C7 1.532(3)
C12 C11 1.543(2)
C12 H12A 0.9700
C12 H12B 0.9700
C11 C13 1.525(3)
C11 C10 1.529(3)
N1 C17 1.357(3)
N1 C13 1.366(2)
C7 C1 1.516(3)
C7 C8 1.536(3)
C7 H7 0.9800
C10 C9 1.503(3)
C10 H10A 0.9700
C10 H10B 0.9700
C16 C17 1.369(3)
C16 C15 1.375(4)
C16 H16 0.9300
C14 C15 1.381(3)
C14 C13 1.385(3)
C14 H14 0.9300
C1 C2 1.382(3)
C1 C6 1.383(3)
C17 H17 0.9300
C9 C8 1.500(3)
C15 H15 0.9300
C6 C5 1.388(4)
C6 H6 0.9300
C2 C3 1.386(4)
C2 H2A 0.9300
C8 H8A 0.9700
C8 H8B 0.9700
C5 C4 1.369(5)
C5 H5 0.9300
C3 C4 1.365(5)
C3 H3 0.9300
C4 H4 0.9300

loop_
_geom_hbond_atom_site_label_D
_geom_hbond_atom_site_label_H
_geom_hbond_atom_site_label_A
_geom_hbond_distance_DH
_geom_hbond_distance_HA
_geom_hbond_distance_DA
_geom_hbond_angle_DHA
O2 H2 O1 0.82 2.07 2.695(2) 132.6

loop_
_geom_torsion_atom_site_label_1
_geom_torsion_atom_site_label_2
_geom_torsion_atom_site_label_3
_geom_torsion_atom_site_label_4
_geom_torsion
C7 C12 C11 O2 -59.3(2)
C7 C12 C11 C13 179.16(16)
C7 C12 C11 C10 57.5(2)
C11 C12 C7 C1 173.42(16)
C11 C12 C7 C8 -61.3(2)
O2 C11 C10 C9 71.9(2)
C13 C11 C10 C9 -168.68(16)
C12 C11 C10 C9 -47.6(2)
O1 N1 C13 C14 -173.78(18)
C17 N1 C13 C14 5.8(3)
O1 N1 C13 C11 6.9(2)
C17 N1 C13 C11 -173.57(18)
C15 C14 C13 N1 -3.3(3)
C15 C14 C13 C11 175.97(18)
O2 C11 C13 N1 -56.9(2)
C10 C11 C13 N1 -174.14(16)
C12 C11 C13 N1 65.0(2)
O2 C11 C13 C14 123.76(19)
C10 C11 C13 C14 6.5(2)
C12 C11 C13 C14 -114.30(19)
C12 C7 C1 C2 -111.1(2)
C8 C7 C1 C2 125.4(2)
C12 C7 C1 C6 67.0(3)
C8 C7 C1 C6 -56.5(3)
O1 N1 C17 C16 175.7(2)
C13 N1 C17 C16 -3.9(3)
C15 C16 C17 N1 -0.7(4)
C11 C10 C9 O3 -142.6(2)
C11 C10 C9 C8 43.0(3)
C17 C16 C15 C14 3.0(3)
C13 C14 C15 C16 -1.0(3)
C2 C1 C6 C5 0.8(4)
C7 C1 C6 C5 -177.3(2)
C6 C1 C2 C3 -0.5(4)
C7 C1 C2 C3 177.6(2)
O3 C9 C8 C7 140.3(2)
C10 C9 C8 C7 -45.3(3)
C1 C7 C8 C9 178.25(19)
C12 C7 C8 C9 53.8(3)
C1 C6 C5 C4 0.1(4)
C1 C2 C3 C4 -0.7(5)
C2 C3 C4 C5 1.6(5)
C6 C5 C4 C3 -1.4(5)

loop_
_cod_changelog_entry_id
_cod_changelog_entry_author
_cod_changelog_entry_date
_cod_changelog_entry_text
1 'Vaitkus, Antanas' 2024-11-15T15:54:46+02:00
;
 Removed the '_chemical_formula_moiety' data item since it had an incorrect
 value that was identical to the value of the '_chemical_formula_weight' data
 item.
;
